data_4344644
loop_
_publ_author_name
'An, Ran'
'Zhao, Hui'
'Hu, Huai-Ming'
'Wang, Xiaofang'
'Yang, Meng-Lin'
'Xue, Ganglin'

_publ_contact_author
;
    Porf. Huai-Ming Hu
    College of Chemistry and Materials Science
    Northwest University
    Xi'an 710127
    People's Republic of China
;
_publ_section_title
;
 Synthesis, Structure, White-Light Emission, and Temperature Recognition
 Properties of Eu/Tb Mixed Coordination Polymers.
;
_journal_issue 2
_journal_name_full 'Inorganic chemistry'
_journal_page_first 871
_journal_page_last 876
_journal_paper_doi 10.1021/acs.inorgchem.5b02375
_journal_volume 55
_journal_year 2016
_chemical_formula_moiety 'C24 H19 Eu N4 O8 S'
_chemical_formula_sum 'C24 H19 Eu N4 O8 S'
_chemical_formula_weight 675.45
_space_group_IT_number 2
_symmetry_cell_setting triclinic
_symmetry_space_group_name_Hall '-P 1'
_symmetry_space_group_name_H-M 'P -1'
_atom_sites_solution_hydrogens geom
_atom_sites_solution_primary direct
_atom_sites_solution_secondary difmap
_audit_creation_method SHELXL-97
_audit_update_record
;
2015-12-17 # Formatted by publCIF

;
_cell_angle_alpha 94.943(5)
_cell_angle_beta 91.170(4)
_cell_angle_gamma 98.950(4)
_cell_formula_units_Z 2
_cell_length_a 8.958(2)
_cell_length_b 9.063(2)
_cell_length_c 14.401(4)
_cell_measurement_reflns_used 2521
_cell_measurement_temperature 296(2)
_cell_measurement_theta_max 26.40
_cell_measurement_theta_min 2.66
_cell_volume 1150.0(5)
_computing_cell_refinement 'Bruker SAINT'
_computing_data_collection 'Bruker APEX2'
_computing_data_reduction 'Bruker SAINT'
_computing_molecular_graphics 'Bruker SHELXTL'
_computing_publication_material 'Bruker SHELXTL'
_computing_structure_refinement 'SHELXL-97 (Sheldrick, 1997)'
_computing_structure_solution 'SHELXS-97 (Sheldrick, 1990)'
_diffrn_ambient_temperature 296(2)
_diffrn_measured_fraction_theta_full 0.976
_diffrn_measured_fraction_theta_max 0.976
_diffrn_measurement_device_type 'Bruker APEX-II CCD'
_diffrn_measurement_method '\f and \w scans'
_diffrn_radiation_monochromator graphite
_diffrn_radiation_source 'fine-focus sealed tube'
_diffrn_radiation_type MoK\a
_diffrn_radiation_wavelength 0.71073
_diffrn_reflns_av_R_equivalents 0.0216
_diffrn_reflns_av_sigmaI/netI 0.0481
_diffrn_reflns_limit_h_max 10
_diffrn_reflns_limit_h_min -10
_diffrn_reflns_limit_k_max 5
_diffrn_reflns_limit_k_min -10
_diffrn_reflns_limit_l_max 17
_diffrn_reflns_limit_l_min -16
_diffrn_reflns_number 5701
_diffrn_reflns_theta_full 25.05
_diffrn_reflns_theta_max 25.05
_diffrn_reflns_theta_min 2.28
_diffrn_standards_decay_% 0
_diffrn_standards_interval_count 0
_diffrn_standards_interval_time 0
_diffrn_standards_number 0
_exptl_absorpt_coefficient_mu 2.880
_exptl_absorpt_correction_T_max 0.745
_exptl_absorpt_correction_T_min 0.561
_exptl_absorpt_correction_type multi-scan
_exptl_absorpt_process_details sadabs
_exptl_crystal_colour yellow
_exptl_crystal_density_diffrn 1.951
_exptl_crystal_density_method 'not measured'
_exptl_crystal_description block
_exptl_crystal_F_000 668
_exptl_crystal_size_max 0.24
_exptl_crystal_size_mid 0.18
_exptl_crystal_size_min 0.12
_refine_diff_density_max 0.441
_refine_diff_density_min -0.579
_refine_diff_density_rms 0.108
_refine_ls_extinction_method none
_refine_ls_goodness_of_fit_ref 1.023
_refine_ls_hydrogen_treatment mixed
_refine_ls_matrix_type full
_refine_ls_number_parameters 349
_refine_ls_number_reflns 3967
_refine_ls_number_restraints 2
_refine_ls_restrained_S_all 1.023
_refine_ls_R_factor_all 0.0345
_refine_ls_R_factor_gt 0.0305
_refine_ls_shift/su_max 0.001
_refine_ls_shift/su_mean 0.000
_refine_ls_structure_factor_coef Fsqd
_refine_ls_weighting_details 'calc w=1/[\s^2^(Fo^2^)+(0.0235P)^2^+1.2832P] where P=(Fo^2^+2Fc^2^)/3'
_refine_ls_weighting_scheme calc
_refine_ls_wR_factor_gt 0.0642
_refine_ls_wR_factor_ref 0.0665
_reflns_number_gt 3631
_reflns_number_total 3967
_reflns_threshold_expression >2sigma(I)
_cod_data_source_file ic5b02375_si_004.cif
_cod_data_source_block nw1811_0m
_cod_original_sg_symbol_H-M P-1
_cod_database_code 4344644

loop_
_symmetry_equiv_pos_as_xyz
'x, y, z'
'-x, -y, -z'

loop_
_atom_site_label
_atom_site_type_symbol
_atom_site_fract_x
_atom_site_fract_y
_atom_site_fract_z
_atom_site_U_iso_or_equiv
_atom_site_adp_type
_atom_site_occupancy
_atom_site_symmetry_multiplicity
_atom_site_calc_flag
_atom_site_refinement_flags
Eu1 Eu -0.05213(2) 0.43442(2) 0.850230(15) 0.01933(8) Uani 1 1 d .
S1 S 0.45975(12) 0.58173(13) 0.23358(8) 0.0244(3) Uani 1 1 d .
N1 N -0.0421(4) 0.6362(4) 0.7318(2) 0.0237(8) Uani 1 1 d .
N2 N 0.0724(4) 0.3805(4) 0.6936(2) 0.0219(8) Uani 1 1 d .
N3 N 0.2255(4) 0.8355(4) 0.4646(2) 0.0251(9) Uani 1 1 d .
N4 N 0.3240(4) 0.6256(4) 0.4336(2) 0.0258(9) Uani 1 1 d .
H4 H 0.3768 0.5635 0.4071 0.031 Uiso 1 1 calc R
O1 O 0.2982(3) 0.5503(4) 0.2101(2) 0.0296(8) Uani 1 1 d .
O2 O 0.4985(4) 0.4997(4) 0.3105(2) 0.0327(8) Uani 1 1 d .
O3 O 0.5504(4) 0.5613(4) 0.1536(2) 0.0367(8) Uani 1 1 d .
O4 O 0.1258(3) 0.2774(4) 0.8955(2) 0.0286(7) Uani 1 1 d .
O5 O 0.0976(4) 0.3907(4) 1.0330(2) 0.0326(8) Uani 1 1 d .
O6 O 0.1679(3) -0.1761(3) 1.1893(2) 0.0271(7) Uani 1 1 d .
O7 O 0.2142(4) -0.2764(4) 1.0522(2) 0.0326(8) Uani 1 1 d .
C1 C -0.1094(5) 0.7556(5) 0.7471(3) 0.0319(11) Uani 1 1 d .
H1 H -0.1708 0.7599 0.7982 0.038 Uiso 1 1 calc R
C2 C -0.0944(5) 0.8742(5) 0.6923(3) 0.0294(11) Uani 1 1 d .
H2 H -0.1452 0.9550 0.7058 0.035 Uiso 1 1 calc R
C3 C -0.0029(5) 0.8700(5) 0.6175(3) 0.0252(10) Uani 1 1 d .
H3 H 0.0104 0.9488 0.5797 0.030 Uiso 1 1 calc R
C4 C 0.0700(5) 0.7468(5) 0.5986(3) 0.0205(9) Uani 1 1 d .
C5 C 0.1700(5) 0.7310(5) 0.5230(3) 0.0228(10) Uani 1 1 d .
C6 C 0.2295(5) 0.5995(5) 0.5052(3) 0.0220(10) Uani 1 1 d .
C7 C 0.1980(5) 0.4743(5) 0.5582(3) 0.0215(10) Uani 1 1 d .
C8 C 0.2468(5) 0.3364(5) 0.5390(3) 0.0266(10) Uani 1 1 d .
H8 H 0.3054 0.3209 0.4876 0.032 Uiso 1 1 calc R
C9 C 0.2088(5) 0.2248(5) 0.5954(3) 0.0270(10) Uani 1 1 d .
H9 H 0.2400 0.1320 0.5831 0.032 Uiso 1 1 calc R
C10 C 0.1216(5) 0.2528(5) 0.6724(3) 0.0256(10) Uani 1 1 d .
H10 H 0.0967 0.1763 0.7111 0.031 Uiso 1 1 calc R
C11 C 0.1078(5) 0.4915(5) 0.6363(3) 0.0197(9) Uani 1 1 d .
C12 C 0.0453(5) 0.6285(5) 0.6563(3) 0.0200(9) Uani 1 1 d .
C13 C 0.3196(5) 0.7683(5) 0.4116(3) 0.0256(10) Uani 1 1 d .
C14 C 0.4224(5) 0.8448(5) 0.3465(3) 0.0229(10) Uani 1 1 d .
C15 C 0.4537(5) 1.0000(6) 0.3643(3) 0.0304(11) Uani 1 1 d .
H15 H 0.4042 1.0462 0.4120 0.037 Uiso 1 1 calc R
C16 C 0.5551(6) 1.0873(6) 0.3139(3) 0.0355(12) Uani 1 1 d .
H16 H 0.5736 1.1909 0.3273 0.043 Uiso 1 1 calc R
C17 C 0.6292(5) 1.0198(6) 0.2432(3) 0.0319(12) Uani 1 1 d .
H17 H 0.6993 1.0778 0.2091 0.038 Uiso 1 1 calc R
C18 C 0.5995(5) 0.8665(6) 0.2229(3) 0.0282(11) Uani 1 1 d .
H18 H 0.6503 0.8218 0.1753 0.034 Uiso 1 1 calc R
C19 C 0.4951(5) 0.7779(5) 0.2723(3) 0.0230(10) Uani 1 1 d .
C20 C 0.1633(5) 0.3041(5) 0.9798(3) 0.0219(10) Uani 1 1 d .
C21 C 0.2806(5) 0.2251(5) 1.0207(3) 0.0215(10) Uani 1 1 d .
H21A H 0.3182 0.2767 1.0804 0.026 Uiso 1 1 calc R
H21B H 0.3649 0.2254 0.9795 0.026 Uiso 1 1 calc R
C22 C 0.2111(5) 0.0647(5) 1.0336(3) 0.0300(11) Uani 1 1 d .
H22A H 0.1165 0.0655 1.0651 0.036 Uiso 1 1 calc R
H22B H 0.1882 0.0103 0.9727 0.036 Uiso 1 1 calc R
C23 C 0.3118(5) -0.0175(5) 1.0888(3) 0.0307(11) Uani 1 1 d .
H23A H 0.3989 -0.0341 1.0528 0.037 Uiso 1 1 calc R
H23B H 0.3479 0.0435 1.1459 0.037 Uiso 1 1 calc R
C24 C 0.2284(5) -0.1642(5) 1.1121(3) 0.0241(10) Uani 1 1 d .
O8 O 0.1977(4) 0.5969(4) 0.8705(2) 0.0294(8) Uani 1 1 d D
H8A H 0.212(6) 0.650(5) 0.921(2) 0.035 Uiso 1 1 d D
H8B H 0.279(4) 0.563(5) 0.858(3) 0.035 Uiso 1 1 d D

loop_
_atom_site_aniso_label
_atom_site_aniso_U_11
_atom_site_aniso_U_22
_atom_site_aniso_U_33
_atom_site_aniso_U_23
_atom_site_aniso_U_13
_atom_site_aniso_U_12
Eu1 0.02186(13) 0.01919(13) 0.01829(13) 0.00291(9) 0.00390(9) 0.00633(9)
S1 0.0219(6) 0.0297(6) 0.0230(6) 0.0025(5) 0.0038(5) 0.0080(5)
N1 0.024(2) 0.025(2) 0.024(2) 0.0035(17) 0.0057(16) 0.0090(17)
N2 0.0243(19) 0.022(2) 0.0200(19) 0.0024(16) 0.0022(15) 0.0046(16)
N3 0.028(2) 0.026(2) 0.022(2) 0.0079(17) 0.0044(16) 0.0045(17)
N4 0.028(2) 0.030(2) 0.022(2) 0.0061(17) 0.0082(16) 0.0089(17)
O1 0.0191(16) 0.0319(19) 0.0380(19) 0.0044(16) -0.0046(14) 0.0048(14)
O2 0.0357(19) 0.038(2) 0.0288(18) 0.0070(16) 0.0029(15) 0.0180(16)
O3 0.038(2) 0.042(2) 0.0316(19) -0.0019(16) 0.0162(15) 0.0106(17)
O4 0.0296(18) 0.039(2) 0.0212(17) 0.0079(15) -0.0020(14) 0.0150(15)
O5 0.0354(19) 0.0284(19) 0.0356(19) -0.0057(16) 0.0066(15) 0.0139(16)
O6 0.0338(18) 0.0241(17) 0.0236(17) 0.0016(14) 0.0022(14) 0.0050(14)
O7 0.040(2) 0.0321(19) 0.0248(18) 0.0032(16) 0.0076(15) 0.0019(16)
C1 0.038(3) 0.033(3) 0.029(3) 0.006(2) 0.011(2) 0.016(2)
C2 0.034(3) 0.025(3) 0.032(3) 0.006(2) 0.005(2) 0.011(2)
C3 0.028(2) 0.022(2) 0.026(2) 0.004(2) 0.001(2) 0.005(2)
C4 0.023(2) 0.022(2) 0.016(2) -0.0006(19) -0.0004(18) 0.0019(19)
C5 0.023(2) 0.030(3) 0.018(2) 0.005(2) 0.0009(18) 0.009(2)
C6 0.024(2) 0.022(2) 0.020(2) 0.0003(19) 0.0024(18) 0.0057(19)
C7 0.020(2) 0.027(3) 0.017(2) 0.0008(19) -0.0004(18) 0.0059(19)
C8 0.025(2) 0.030(3) 0.025(2) -0.001(2) 0.001(2) 0.007(2)
C9 0.031(3) 0.022(2) 0.030(3) 0.000(2) 0.002(2) 0.010(2)
C10 0.032(3) 0.018(2) 0.028(3) 0.003(2) 0.002(2) 0.007(2)
C11 0.019(2) 0.023(2) 0.017(2) 0.0004(19) -0.0028(17) 0.0033(18)
C12 0.018(2) 0.022(2) 0.019(2) 0.0013(19) -0.0016(18) 0.0003(18)
C13 0.025(2) 0.035(3) 0.018(2) 0.006(2) 0.0039(19) 0.005(2)
C14 0.020(2) 0.028(3) 0.021(2) 0.007(2) 0.0009(18) 0.0046(19)
C15 0.033(3) 0.035(3) 0.024(2) 0.004(2) 0.000(2) 0.007(2)
C16 0.039(3) 0.034(3) 0.031(3) 0.003(2) -0.004(2) -0.003(2)
C17 0.028(3) 0.040(3) 0.028(3) 0.012(2) 0.002(2) -0.001(2)
C18 0.028(2) 0.036(3) 0.021(2) 0.003(2) -0.001(2) 0.003(2)
C19 0.025(2) 0.027(3) 0.019(2) 0.003(2) 0.0008(19) 0.010(2)
C20 0.019(2) 0.020(2) 0.027(3) 0.006(2) 0.0054(19) 0.0036(19)
C21 0.019(2) 0.027(2) 0.019(2) 0.008(2) 0.0006(18) 0.0038(19)
C22 0.033(3) 0.026(3) 0.032(3) 0.006(2) -0.005(2) 0.008(2)
C23 0.027(3) 0.026(3) 0.039(3) 0.010(2) -0.001(2) 0.001(2)
C24 0.022(2) 0.025(2) 0.028(3) 0.004(2) -0.003(2) 0.0102(19)
O8 0.0266(18) 0.034(2) 0.0273(18) -0.0013(16) 0.0026(15) 0.0064(15)

loop_
_atom_type_symbol
_atom_type_description
_atom_type_scat_dispersion_real
_atom_type_scat_dispersion_imag
_atom_type_scat_source
C C 0.0033 0.0016 'International Tables Vol C Tables 4.2.6.8 and 6.1.1.4'
H H 0.0000 0.0000 'International Tables Vol C Tables 4.2.6.8 and 6.1.1.4'
Eu Eu -0.1578 3.6682 'International Tables Vol C Tables 4.2.6.8 and 6.1.1.4'
N N 0.0061 0.0033 'International Tables Vol C Tables 4.2.6.8 and 6.1.1.4'
O O 0.0106 0.0060 'International Tables Vol C Tables 4.2.6.8 and 6.1.1.4'
S S 0.1246 0.1234 'International Tables Vol C Tables 4.2.6.8 and 6.1.1.4'

loop_
_geom_angle_atom_site_label_1
_geom_angle_atom_site_label_2
_geom_angle_atom_site_label_3
_geom_angle
_geom_angle_site_symmetry_1
_geom_angle_site_symmetry_3
O5 Eu1 O1 86.05(11) 2_567 2_566
O5 Eu1 O4 113.67(11) 2_567 .
O1 Eu1 O4 147.75(11) 2_566 .
O5 Eu1 O6 131.56(11) 2_567 2_557
O1 Eu1 O6 75.31(11) 2_566 2_557
O4 Eu1 O6 72.55(11) . 2_557
O5 Eu1 O7 79.39(12) 2_567 2_557
O1 Eu1 O7 77.70(11) 2_566 2_557
O4 Eu1 O7 81.15(11) . 2_557
O6 Eu1 O7 53.29(11) 2_557 2_557
O5 Eu1 O8 78.58(11) 2_567 .
O1 Eu1 O8 137.75(11) 2_566 .
O4 Eu1 O8 73.40(11) . .
O6 Eu1 O8 141.82(11) 2_557 .
O7 Eu1 O8 135.73(11) 2_557 .
O5 Eu1 N2 147.66(12) 2_567 .
O1 Eu1 N2 97.97(11) 2_566 .
O4 Eu1 N2 79.06(11) . .
O6 Eu1 N2 79.99(11) 2_557 .
O7 Eu1 N2 132.88(11) 2_557 .
O8 Eu1 N2 77.07(11) . .
O5 Eu1 N1 89.62(12) 2_567 .
O1 Eu1 N1 68.75(11) 2_566 .
O4 Eu1 N1 132.86(11) . .
O6 Eu1 N1 122.29(11) 2_557 .
O7 Eu1 N1 145.33(11) 2_557 .
O8 Eu1 N1 72.01(11) . .
N2 Eu1 N1 62.75(11) . .
O5 Eu1 C24 105.82(13) 2_567 2_557
O1 Eu1 C24 75.49(12) 2_566 2_557
O4 Eu1 C24 74.65(12) . 2_557
O6 Eu1 C24 26.50(11) 2_557 2_557
O7 Eu1 C24 26.80(12) 2_557 2_557
O8 Eu1 C24 146.56(12) . 2_557
N2 Eu1 C24 106.24(13) . 2_557
N1 Eu1 C24 139.85(12) . 2_557
O5 Eu1 O5 68.20(12) 2_567 .
O1 Eu1 O5 138.55(10) 2_566 .
O4 Eu1 O5 45.94(9) . .
O6 Eu1 O5 97.52(9) 2_557 .
O7 Eu1 O5 66.33(10) 2_557 .
O8 Eu1 O5 69.93(10) . .
N2 Eu1 O5 121.32(10) . .
N1 Eu1 O5 138.87(10) . .
C24 Eu1 O5 80.88(11) 2_557 .
O5 Eu1 Eu1 39.33(8) 2_567 2_567
O1 Eu1 Eu1 118.41(8) 2_566 2_567
O4 Eu1 Eu1 74.58(7) . 2_567
O6 Eu1 Eu1 115.74(7) 2_557 2_567
O7 Eu1 Eu1 68.30(8) 2_557 2_567
O8 Eu1 Eu1 70.29(8) . 2_567
N2 Eu1 Eu1 142.58(8) . 2_567
N1 Eu1 Eu1 120.72(8) . 2_567
C24 Eu1 Eu1 91.92(9) 2_557 2_567
O5 Eu1 Eu1 28.87(6) . 2_567
O3 S1 O2 113.1(2) . .
O3 S1 O1 112.5(2) . .
O2 S1 O1 111.5(2) . .
O3 S1 C19 106.8(2) . .
O2 S1 C19 107.8(2) . .
O1 S1 C19 104.5(2) . .
C1 N1 C12 117.9(4) . .
C1 N1 Eu1 121.7(3) . .
C12 N1 Eu1 120.1(3) . .
C10 N2 C11 117.7(4) . .
C10 N2 Eu1 121.4(3) . .
C11 N2 Eu1 120.2(3) . .
C13 N3 C5 104.2(4) . .
C6 N4 C13 107.5(4) . .
C6 N4 H4 126.3 . .
C13 N4 H4 126.3 . .
S1 O1 Eu1 163.0(2) . 2_566
C20 O4 Eu1 111.2(3) . .
C20 O5 Eu1 162.3(3) . 2_567
C20 O5 Eu1 81.3(3) . .
Eu1 O5 Eu1 111.80(12) 2_567 .
C24 O6 Eu1 93.8(3) . 2_557
C24 O7 Eu1 93.1(3) . 2_557
N1 C1 C2 124.3(4) . .
N1 C1 H1 117.8 . .
C2 C1 H1 117.8 . .
C3 C2 C1 118.4(4) . .
C3 C2 H2 120.8 . .
C1 C2 H2 120.8 . .
C2 C3 C4 119.4(4) . .
C2 C3 H3 120.3 . .
C4 C3 H3 120.3 . .
C3 C4 C12 118.8(4) . .
C3 C4 C5 124.3(4) . .
C12 C4 C5 116.9(4) . .
N3 C5 C6 111.4(4) . .
N3 C5 C4 128.1(4) . .
C6 C5 C4 120.4(4) . .
N4 C6 C5 104.9(4) . .
N4 C6 C7 131.2(4) . .
C5 C6 C7 123.8(4) . .
C8 C7 C11 117.8(4) . .
C8 C7 C6 125.7(4) . .
C11 C7 C6 116.5(4) . .
C9 C8 C7 120.0(4) . .
C9 C8 H8 120.0 . .
C7 C8 H8 120.0 . .
C8 C9 C10 118.3(4) . .
C8 C9 H9 120.9 . .
C10 C9 H9 120.9 . .
N2 C10 C9 124.2(4) . .
N2 C10 H10 117.9 . .
C9 C10 H10 117.9 . .
N2 C11 C7 122.0(4) . .
N2 C11 C12 117.6(4) . .
C7 C11 C12 120.4(4) . .
N1 C12 C4 121.2(4) . .
N1 C12 C11 117.1(4) . .
C4 C12 C11 121.7(4) . .
N3 C13 N4 112.0(4) . .
N3 C13 C14 124.0(4) . .
N4 C13 C14 123.5(4) . .
C15 C14 C19 117.9(4) . .
C15 C14 C13 114.9(4) . .
C19 C14 C13 127.2(4) . .
C16 C15 C14 122.3(5) . .
C16 C15 H15 118.8 . .
C14 C15 H15 118.8 . .
C15 C16 C17 119.2(5) . .
C15 C16 H16 120.4 . .
C17 C16 H16 120.4 . .
C18 C17 C16 120.0(5) . .
C18 C17 H17 120.0 . .
C16 C17 H17 120.0 . .
C17 C18 C19 121.1(4) . .
C17 C18 H18 119.5 . .
C19 C18 H18 119.5 . .
C18 C19 C14 119.4(4) . .
C18 C19 S1 116.1(3) . .
C14 C19 S1 124.5(3) . .
O4 C20 O5 121.0(4) . .
O4 C20 C21 119.7(4) . .
O5 C20 C21 119.2(4) . .
C20 C21 C22 109.3(3) . .
C20 C21 H21A 109.8 . .
C22 C21 H21A 109.8 . .
C20 C21 H21B 109.8 . .
C22 C21 H21B 109.8 . .
H21A C21 H21B 108.3 . .
C23 C22 C21 113.6(4) . .
C23 C22 H22A 108.8 . .
C21 C22 H22A 108.8 . .
C23 C22 H22B 108.8 . .
C21 C22 H22B 108.8 . .
H22A C22 H22B 107.7 . .
C24 C23 C22 110.9(4) . .
C24 C23 H23A 109.5 . .
C22 C23 H23A 109.5 . .
C24 C23 H23B 109.5 . .
C22 C23 H23B 109.5 . .
H23A C23 H23B 108.1 . .
O6 C24 O7 119.8(4) . .
O6 C24 C23 120.6(4) . .
O7 C24 C23 119.6(4) . .
O6 C24 Eu1 59.7(2) . 2_557
O7 C24 Eu1 60.1(2) . 2_557
C23 C24 Eu1 175.7(3) . 2_557
Eu1 O8 H8A 115(4) . .
Eu1 O8 H8B 122(4) . .
H8A O8 H8B 108(5) . .

loop_
_geom_bond_atom_site_label_1
_geom_bond_atom_site_label_2
_geom_bond_distance
_geom_bond_site_symmetry_2
Eu1 O5 2.296(3) 2_567
Eu1 O1 2.381(3) 2_566
Eu1 O4 2.411(3) .
Eu1 O6 2.423(3) 2_557
Eu1 O7 2.432(3) 2_557
Eu1 O8 2.477(3) .
Eu1 N2 2.580(4) .
Eu1 N1 2.599(4) .
Eu1 C24 2.801(5) 2_557
Eu1 O5 3.014(3) .
Eu1 Eu1 4.4158(12) 2_567
S1 O3 1.438(3) .
S1 O2 1.452(3) .
S1 O1 1.457(3) .
S1 C19 1.794(5) .
N1 C1 1.323(6) .
N1 C12 1.356(5) .
N2 C10 1.315(6) .
N2 C11 1.359(5) .
N3 C13 1.331(6) .
N3 C5 1.363(6) .
N4 C6 1.360(5) .
N4 C13 1.364(6) .
N4 H4 0.8600 .
O1 Eu1 2.381(3) 2_566
O4 C20 1.246(5) .
O5 C20 1.268(5) .
O5 Eu1 2.296(3) 2_567
O6 C24 1.253(5) .
O6 Eu1 2.423(3) 2_557
O7 C24 1.265(5) .
O7 Eu1 2.432(3) 2_557
C1 C2 1.379(6) .
C1 H1 0.9300 .
C2 C3 1.368(6) .
C2 H2 0.9300 .
C3 C4 1.388(6) .
C3 H3 0.9300 .
C4 C12 1.405(6) .
C4 C5 1.437(6) .
C5 C6 1.386(6) .
C6 C7 1.417(6) .
C7 C8 1.394(6) .
C7 C11 1.410(6) .
C8 C9 1.359(6) .
C8 H8 0.9300 .
C9 C10 1.397(6) .
C9 H9 0.9300 .
C10 H10 0.9300 .
C11 C12 1.449(6) .
C13 C14 1.469(6) .
C14 C15 1.392(7) .
C14 C19 1.404(6) .
C15 C16 1.370(7) .
C15 H15 0.9300 .
C16 C17 1.378(7) .
C16 H16 0.9300 .
C17 C18 1.378(7) .
C17 H17 0.9300 .
C18 C19 1.384(6) .
C18 H18 0.9300 .
C20 C21 1.498(6) .
C21 C22 1.518(6) .
C21 H21A 0.9700 .
C21 H21B 0.9700 .
C22 C23 1.512(6) .
C22 H22A 0.9700 .
C22 H22B 0.9700 .
C23 C24 1.489(6) .
C23 H23A 0.9700 .
C23 H23B 0.9700 .
C24 Eu1 2.801(5) 2_557
O8 H8A 0.84(2) .
O8 H8B 0.845(19) .

loop_
_geom_torsion_atom_site_label_1
_geom_torsion_atom_site_label_2
_geom_torsion_atom_site_label_3
_geom_torsion_atom_site_label_4
_geom_torsion
_geom_torsion_site_symmetry_1
_geom_torsion_site_symmetry_4
O5 Eu1 N1 C1 -23.3(4) 2_567 .
O1 Eu1 N1 C1 62.6(4) 2_566 .
O4 Eu1 N1 C1 -146.1(3) . .
O6 Eu1 N1 C1 118.0(4) 2_557 .
O7 Eu1 N1 C1 47.2(5) 2_557 .
O8 Eu1 N1 C1 -101.4(4) . .
N2 Eu1 N1 C1 174.2(4) . .
C24 Eu1 N1 C1 91.2(4) 2_557 .
O5 Eu1 N1 C1 -78.4(4) . .
Eu1 Eu1 N1 C1 -48.7(4) 2_567 .
O5 Eu1 N1 C12 150.4(3) 2_567 .
O1 Eu1 N1 C12 -123.7(3) 2_566 .
O4 Eu1 N1 C12 27.6(4) . .
O6 Eu1 N1 C12 -68.3(3) 2_557 .
O7 Eu1 N1 C12 -139.1(3) 2_557 .
O8 Eu1 N1 C12 72.3(3) . .
N2 Eu1 N1 C12 -12.2(3) . .
C24 Eu1 N1 C12 -95.1(3) 2_557 .
O5 Eu1 N1 C12 95.3(3) . .
Eu1 Eu1 N1 C12 125.0(3) 2_567 .
O5 Eu1 N2 C10 149.4(3) 2_567 .
O1 Eu1 N2 C10 -115.4(3) 2_566 .
O4 Eu1 N2 C10 32.0(3) . .
O6 Eu1 N2 C10 -41.9(3) 2_557 .
O7 Eu1 N2 C10 -34.8(4) 2_557 .
O8 Eu1 N2 C10 107.3(3) . .
N1 Eu1 N2 C10 -176.5(4) . .
C24 Eu1 N2 C10 -38.3(4) 2_557 .
O5 Eu1 N2 C10 50.8(4) . .
Eu1 Eu1 N2 C10 77.7(4) 2_567 .
O5 Eu1 N2 C11 -21.5(4) 2_567 .
O1 Eu1 N2 C11 73.7(3) 2_566 .
O4 Eu1 N2 C11 -138.8(3) . .
O6 Eu1 N2 C11 147.2(3) 2_557 .
O7 Eu1 N2 C11 154.3(3) 2_557 .
O8 Eu1 N2 C11 -63.6(3) . .
N1 Eu1 N2 C11 12.7(3) . .
C24 Eu1 N2 C11 150.9(3) 2_557 .
O5 Eu1 N2 C11 -120.1(3) . .
Eu1 Eu1 N2 C11 -93.1(3) 2_567 .
O3 S1 O1 Eu1 -70.1(8) . 2_566
O2 S1 O1 Eu1 161.7(7) . 2_566
C19 S1 O1 Eu1 45.4(7) . 2_566
O5 Eu1 O4 C20 4.8(3) 2_567 .
O1 Eu1 O4 C20 -118.8(3) 2_566 .
O6 Eu1 O4 C20 -123.6(3) 2_557 .
O7 Eu1 O4 C20 -69.5(3) 2_557 .
O8 Eu1 O4 C20 73.9(3) . .
N2 Eu1 O4 C20 153.5(3) . .
N1 Eu1 O4 C20 118.2(3) . .
C24 Eu1 O4 C20 -96.1(3) 2_557 .
O5 Eu1 O4 C20 -4.0(3) . .
Eu1 Eu1 O4 C20 0.3(3) 2_567 .
O5 Eu1 O5 C20 -167.7(3) 2_567 .
O1 Eu1 O5 C20 136.7(2) 2_566 .
O4 Eu1 O5 C20 3.7(2) . .
O6 Eu1 O5 C20 60.4(3) 2_557 .
O7 Eu1 O5 C20 104.7(3) 2_557 .
O8 Eu1 O5 C20 -82.3(3) . .
N2 Eu1 O5 C20 -22.4(3) . .
N1 Eu1 O5 C20 -105.7(3) . .
C24 Eu1 O5 C20 81.1(3) 2_557 .
Eu1 Eu1 O5 C20 -167.7(3) 2_567 .
O5 Eu1 O5 Eu1 0.0 2_567 2_567
O1 Eu1 O5 Eu1 -55.6(2) 2_566 2_567
O4 Eu1 O5 Eu1 171.4(2) . 2_567
O6 Eu1 O5 Eu1 -131.90(13) 2_557 2_567
O7 Eu1 O5 Eu1 -87.64(14) 2_557 2_567
O8 Eu1 O5 Eu1 85.36(14) . 2_567
N2 Eu1 O5 Eu1 145.27(13) . 2_567
N1 Eu1 O5 Eu1 62.05(19) . 2_567
C24 Eu1 O5 Eu1 -111.20(15) 2_557 2_567
C12 N1 C1 C2 -1.2(7) . .
Eu1 N1 C1 C2 172.6(4) . .
N1 C1 C2 C3 -0.7(8) . .
C1 C2 C3 C4 0.8(7) . .
C2 C3 C4 C12 1.1(6) . .
C2 C3 C4 C5 -179.2(4) . .
C13 N3 C5 C6 -0.4(5) . .
C13 N3 C5 C4 176.0(4) . .
C3 C4 C5 N3 8.5(7) . .
C12 C4 C5 N3 -171.7(4) . .
C3 C4 C5 C6 -175.4(4) . .
C12 C4 C5 C6 4.4(6) . .
C13 N4 C6 C5 0.5(5) . .
C13 N4 C6 C7 -175.9(5) . .
N3 C5 C6 N4 0.0(5) . .
C4 C5 C6 N4 -176.7(4) . .
N3 C5 C6 C7 176.7(4) . .
C4 C5 C6 C7 0.0(7) . .
N4 C6 C7 C8 -8.9(8) . .
C5 C6 C7 C8 175.3(4) . .
N4 C6 C7 C11 171.9(4) . .
C5 C6 C7 C11 -3.9(6) . .
C11 C7 C8 C9 -0.8(6) . .
C6 C7 C8 C9 -180.0(4) . .
C7 C8 C9 C10 -0.5(7) . .
C11 N2 C10 C9 0.6(7) . .
Eu1 N2 C10 C9 -170.5(3) . .
C8 C9 C10 N2 0.6(7) . .
C10 N2 C11 C7 -2.0(6) . .
Eu1 N2 C11 C7 169.2(3) . .
C10 N2 C11 C12 176.1(4) . .
Eu1 N2 C11 C12 -12.7(5) . .
C8 C7 C11 N2 2.1(6) . .
C6 C7 C11 N2 -178.6(4) . .
C8 C7 C11 C12 -175.9(4) . .
C6 C7 C11 C12 3.3(6) . .
C1 N1 C12 C4 3.1(6) . .
Eu1 N1 C12 C4 -170.8(3) . .
C1 N1 C12 C11 -175.0(4) . .
Eu1 N1 C12 C11 11.1(5) . .
C3 C4 C12 N1 -3.1(6) . .
C5 C4 C12 N1 177.1(4) . .
C3 C4 C12 C11 174.9(4) . .
C5 C4 C12 C11 -4.8(6) . .
N2 C11 C12 N1 1.0(6) . .
C7 C11 C12 N1 179.1(4) . .
N2 C11 C12 C4 -177.1(4) . .
C7 C11 C12 C4 1.0(6) . .
C5 N3 C13 N4 0.7(5) . .
C5 N3 C13 C14 -171.2(4) . .
C6 N4 C13 N3 -0.8(5) . .
C6 N4 C13 C14 171.2(4) . .
N3 C13 C14 C15 20.4(6) . .
N4 C13 C14 C15 -150.6(4) . .
N3 C13 C14 C19 -162.3(4) . .
N4 C13 C14 C19 26.7(7) . .
C19 C14 C15 C16 -1.9(7) . .
C13 C14 C15 C16 175.6(4) . .
C14 C15 C16 C17 -0.1(7) . .
C15 C16 C17 C18 0.9(7) . .
C16 C17 C18 C19 0.3(7) . .
C17 C18 C19 C14 -2.3(7) . .
C17 C18 C19 S1 176.3(3) . .
C15 C14 C19 C18 3.1(6) . .
C13 C14 C19 C18 -174.1(4) . .
C15 C14 C19 S1 -175.5(3) . .
C13 C14 C19 S1 7.3(7) . .
O3 S1 C19 C18 -1.7(4) . .
O2 S1 C19 C18 120.2(4) . .
O1 S1 C19 C18 -121.0(4) . .
O3 S1 C19 C14 176.9(4) . .
O2 S1 C19 C14 -61.2(4) . .
O1 S1 C19 C14 57.6(4) . .
Eu1 O4 C20 O5 7.9(5) . .
Eu1 O4 C20 C21 -176.2(3) . .
Eu1 O5 C20 O4 -145.3(8) 2_567 .
Eu1 O5 C20 O4 -6.0(4) . .
Eu1 O5 C20 C21 38.8(12) 2_567 .
Eu1 O5 C20 C21 178.2(4) . .
O4 C20 C21 C22 -75.6(5) . .
O5 C20 C21 C22 100.3(5) . .
C20 C21 C22 C23 -170.4(4) . .
C21 C22 C23 C24 170.8(4) . .
Eu1 O6 C24 O7 -2.5(4) 2_557 .
Eu1 O6 C24 C23 175.1(4) 2_557 .
Eu1 O7 C24 O6 2.5(4) 2_557 .
Eu1 O7 C24 C23 -175.1(3) 2_557 .
C22 C23 C24 O6 -95.8(5) . .
C22 C23 C24 O7 81.8(5) . .
C22 C23 C24 Eu1 -4(5) . 2_557
